data_4305866
loop_
_publ_author_name
'Anthony G. M. Barrett'
'Mark R. Crimmin'
'Michael S. Hill'
'Peter B. Hitchcock'
'Gabriele Kociok-K\"ohn'
'Panayiotis A. Procopiou'

_publ_contact_author_address
;
Department of Chemistry
University of Bath
Bath, BA2 7AY
United Kingdom
;
_publ_contact_author_email m.s.hill@bath.ac.uk
_publ_contact_author_fax '44 1225 82 6231'
_publ_contact_author_name 'Michael S. Hill'
_publ_contact_author_phone '44 1225 38 3394'
_publ_section_title
;
Triazenide Complexes of the Heavier Alkaline Earths: Synthesis,
Characterization, And Suitability for Hydroamination Catalysis
;
_journal_name_full 'Inorganic Chemistry'
_journal_page_first 7366
_journal_page_last 7376
_journal_paper_doi 10.1021/ic800789x
_journal_volume 47
_journal_year 2008
_chemical_formula_sum 'C76 H112 Ca2 I2 N6 O4'
_chemical_formula_weight 1507.68
_chemical_name_systematic
;

 ?

;
_space_group_IT_number 14
_symmetry_cell_setting monoclinic
_symmetry_space_group_name_Hall '-P 2yn'
_symmetry_space_group_name_H-M 'P 1 21/n 1'
_atom_sites_solution_hydrogens geom
_atom_sites_solution_primary direct
_atom_sites_solution_secondary difmap
_audit_creation_method SHELXL-97
_cell_angle_alpha 90.00
_cell_angle_beta 107.6310(10)
_cell_angle_gamma 90.00
_cell_formula_units_Z 2
_cell_length_a 13.3260(4)
_cell_length_b 20.6550(7)
_cell_length_c 15.1770(5)
_cell_measurement_reflns_used 72955
_cell_measurement_temperature 150(2)
_cell_measurement_theta_max 27.485
_cell_measurement_theta_min 2.910
_cell_volume 3981.2(2)
_computing_cell_refinement 'HKL Scalepack (Otwinski & Minor, 1997)'
_computing_data_collection 'Collect (Nonius BV, 1997-2000)'
_computing_data_reduction
;

 DENZO-SCALEPACK Z. Otwinowski and W. Minor, " 

 Processing of X-ray Diffraction Data Collected in Oscillation Mode ", 

 Methods in Enzymology, Volume 276: Macromolecular Crystallography, 

 part A, p.307-326, 1997,C.W. Carter, Jr. & R. M. Sweet, Eds., Academic Press.

;
_computing_molecular_graphics 'ORTEP3 for Windows - Farrugia, L. J. J. Appl. Crystallogr. 1997, 30, 565'
_computing_publication_material
;

 'WinGX publication routines, Farrugia, 

 L. J., J. Appl. Crystallogr., 1999, 32, 837-838

;
_computing_structure_refinement
;

 SHELXL97 -Program for Crystal Structure Analysis (Release 97-2). 

 Sheldrick, G.M., Instit\"ut f\"ur Anorganische Chemie der Universit\"at, 

 Tammanstrasse 4, D-3400 G\"ottingen, Germany, 1998 

;
_computing_structure_solution
; 

 SIR97- Altomare A., Burla M.C., Camalli M., Cascarano G.L., Giacovazzo C. , 

 Guagliardi A., Moliterni A.G.G., Polidori G.,Spagna R. 

 (1999) J. Appl. Cryst. 32, 115-119

;
_diffrn_ambient_temperature 150(2)
_diffrn_measured_fraction_theta_full 0.978
_diffrn_measured_fraction_theta_max 0.978
_diffrn_measurement_device_type 'Nonius Kappa CCD'
_diffrn_measurement_method '244 1.3 degree images with \w scans'
_diffrn_radiation_monochromator graphite
_diffrn_radiation_source 'fine-focus sealed tube'
_diffrn_radiation_type MoK\a
_diffrn_radiation_wavelength 0.71073
_diffrn_reflns_av_R_equivalents 0.0805
_diffrn_reflns_av_sigmaI/netI 0.0741
_diffrn_reflns_limit_h_max 17
_diffrn_reflns_limit_h_min -17
_diffrn_reflns_limit_k_max 26
_diffrn_reflns_limit_k_min -21
_diffrn_reflns_limit_l_max 19
_diffrn_reflns_limit_l_min -19
_diffrn_reflns_number 26809
_diffrn_reflns_theta_full 27.61
_diffrn_reflns_theta_max 27.61
_diffrn_reflns_theta_min 3.36
_diffrn_standards_decay_% 0
_diffrn_standards_number 0
_exptl_absorpt_coefficient_mu 0.966
_exptl_absorpt_correction_T_max 0.6776
_exptl_absorpt_correction_T_min 0.6000
_exptl_absorpt_correction_type multi-scan
_exptl_absorpt_process_details
;

multi-scan from symmetry-related measurements 

 Sortav (Blessing 1995)

;
_exptl_crystal_colour yellow
_exptl_crystal_density_diffrn 1.258
_exptl_crystal_density_method 'not measured'
_exptl_crystal_description block
_exptl_crystal_F_000 1576
_exptl_crystal_size_max 0.55
_exptl_crystal_size_mid 0.55
_exptl_crystal_size_min 0.40
_refine_diff_density_max 0.440
_refine_diff_density_min -0.637
_refine_diff_density_rms 0.078
_refine_ls_extinction_method none
_refine_ls_goodness_of_fit_ref 1.019
_refine_ls_hydrogen_treatment noref
_refine_ls_matrix_type full
_refine_ls_number_parameters 437
_refine_ls_number_reflns 9027
_refine_ls_number_restraints 0
_refine_ls_restrained_S_all 1.019
_refine_ls_R_factor_all 0.0827
_refine_ls_R_factor_gt 0.0425
_refine_ls_shift/su_max 0.002
_refine_ls_shift/su_mean 0.000
_refine_ls_structure_factor_coef Fsqd
_refine_ls_weighting_details 'calc w=1/[\s^2^(Fo^2^)+(0.0470P)^2^+1.4363P] where P=(Fo^2^+2Fc^2^)/3'
_refine_ls_weighting_scheme calc
_refine_ls_wR_factor_gt 0.0980
_refine_ls_wR_factor_ref 0.1170
_reflns_number_gt 5967
_reflns_number_total 9027
_reflns_threshold_expression >2sigma(I)
_cod_data_source_file ic800789x-file001_4.cif
_cod_data_source_block h07msh2
_cod_database_code 4305866

loop_
_symmetry_equiv_pos_as_xyz
'x, y, z'
'-x+1/2, y+1/2, -z+1/2'
'-x, -y, -z'
'x-1/2, -y-1/2, z-1/2'

loop_
_atom_site_label
_atom_site_type_symbol
_atom_site_fract_x
_atom_site_fract_y
_atom_site_fract_z
_atom_site_U_iso_or_equiv
_atom_site_adp_type
_atom_site_occupancy
_atom_site_symmetry_multiplicity
_atom_site_calc_flag
_atom_site_refinement_flags
_atom_site_disorder_assembly
_atom_site_disorder_group
Ca Ca 0.51308(5) 0.10794(3) -0.01706(4) 0.03524(15) Uani 1 1 d . . .
I I 0.463247(19) 0.014511(10) 0.126763(15) 0.04876(10) Uani 1 1 d . . .
N1 N 0.68720(18) 0.13198(12) 0.08537(17) 0.0346(6) Uani 1 1 d . . .
N2 N 0.66401(19) 0.18487(11) 0.12242(17) 0.0349(6) Uani 1 1 d . . .
N3 N 0.56416(18) 0.20092(11) 0.08496(17) 0.0339(6) Uani 1 1 d . . .
C1 C 0.7915(2) 0.10883(13) 0.1284(2) 0.0347(7) Uani 1 1 d . . .
C2 C 0.8247(2) 0.08822(14) 0.2212(2) 0.0381(7) Uani 1 1 d . . .
C3 C 0.7532(3) 0.09305(15) 0.2828(2) 0.0402(7) Uani 1 1 d . . .
H3 H 0.6795 0.0990 0.2414 0.048 Uiso 1 1 calc R . .
C4 C 0.7807(3) 0.15217(18) 0.3450(3) 0.0560(9) Uani 1 1 d . . .
H4A H 0.7333 0.1546 0.3833 0.084 Uiso 1 1 calc R . .
H4B H 0.7728 0.1913 0.3069 0.084 Uiso 1 1 calc R . .
H4C H 0.8536 0.1487 0.3849 0.084 Uiso 1 1 calc R . .
C5 C 0.7546(3) 0.03192(18) 0.3401(3) 0.0568(10) Uani 1 1 d . . .
H5A H 0.7056 0.0372 0.3765 0.085 Uiso 1 1 calc R . .
H5B H 0.8259 0.0248 0.3819 0.085 Uiso 1 1 calc R . .
H5C H 0.7332 -0.0054 0.2988 0.085 Uiso 1 1 calc R . .
C6 C 0.9266(3) 0.06331(16) 0.2570(2) 0.0465(8) Uani 1 1 d . . .
H6 H 0.9508 0.0497 0.3197 0.056 Uiso 1 1 calc R . .
C7 C 0.9925(3) 0.05822(18) 0.2028(3) 0.0537(9) Uani 1 1 d . . .
H7 H 1.0617 0.0417 0.2285 0.064 Uiso 1 1 calc R . .
C8 C 0.9585(3) 0.07697(18) 0.1114(3) 0.0514(9) Uani 1 1 d . . .
H8 H 1.0042 0.0724 0.0744 0.062 Uiso 1 1 calc R . .
C9 C 0.8580(2) 0.10250(16) 0.0726(2) 0.0421(7) Uani 1 1 d . . .
C10 C 0.8245(3) 0.12573(19) -0.0272(2) 0.0524(9) Uani 1 1 d . . .
H10 H 0.7467 0.1330 -0.0459 0.063 Uiso 1 1 calc R . .
C11 C 0.8456(3) 0.0755(2) -0.0938(3) 0.0682(12) Uani 1 1 d . . .
H11A H 0.8217 0.0925 -0.1570 0.102 Uiso 1 1 calc R . .
H11B H 0.8073 0.0355 -0.0904 0.102 Uiso 1 1 calc R . .
H11C H 0.9212 0.0664 -0.0765 0.102 Uiso 1 1 calc R . .
C12 C 0.8756(4) 0.1904(2) -0.0349(3) 0.0845(14) Uani 1 1 d . . .
H12A H 0.8526 0.2049 -0.0994 0.127 Uiso 1 1 calc R . .
H12B H 0.9524 0.1855 -0.0141 0.127 Uiso 1 1 calc R . .
H12C H 0.8548 0.2225 0.0038 0.127 Uiso 1 1 calc R . .
C13 C 0.5379(2) 0.26119(15) 0.1180(2) 0.0375(7) Uani 1 1 d . . .
C14 C 0.4555(3) 0.26136(17) 0.1586(2) 0.0456(8) Uani 1 1 d . . .
C15 C 0.4079(3) 0.19851(18) 0.1779(3) 0.0516(9) Uani 1 1 d . . .
H15 H 0.4123 0.1665 0.1298 0.062 Uiso 1 1 calc R . .
C16 C 0.2925(3) 0.2040(2) 0.1743(3) 0.0762(13) Uani 1 1 d . . .
H16A H 0.2669 0.1617 0.1871 0.114 Uiso 1 1 calc R . .
H16B H 0.2506 0.2187 0.1127 0.114 Uiso 1 1 calc R . .
H16C H 0.2858 0.2353 0.2207 0.114 Uiso 1 1 calc R . .
C17 C 0.4727(4) 0.1725(2) 0.2711(3) 0.0697(11) Uani 1 1 d . . .
H17A H 0.4410 0.1323 0.2844 0.105 Uiso 1 1 calc R . .
H17B H 0.4743 0.2046 0.3191 0.105 Uiso 1 1 calc R . .
H17C H 0.5446 0.1639 0.2701 0.105 Uiso 1 1 calc R . .
C18 C 0.4253(3) 0.32024(19) 0.1878(3) 0.0604(10) Uani 1 1 d . . .
H18 H 0.3703 0.3210 0.2156 0.072 Uiso 1 1 calc R . .
C19 C 0.4736(3) 0.37732(19) 0.1770(3) 0.0682(12) Uani 1 1 d . . .
H19 H 0.4523 0.4169 0.1976 0.082 Uiso 1 1 calc R . .
C20 C 0.5525(3) 0.37687(17) 0.1365(3) 0.0577(10) Uani 1 1 d . . .
H20 H 0.5853 0.4166 0.1297 0.069 Uiso 1 1 calc R . .
C21 C 0.5861(2) 0.31961(15) 0.1049(2) 0.0417(7) Uani 1 1 d . . .
C22 C 0.6729(3) 0.32237(15) 0.0592(2) 0.0437(8) Uani 1 1 d . . .
H22 H 0.6717 0.2805 0.0257 0.052 Uiso 1 1 calc R . .
C23 C 0.7806(3) 0.3281(2) 0.1323(3) 0.0592(10) Uani 1 1 d . . .
H23A H 0.7911 0.2913 0.1748 0.089 Uiso 1 1 calc R . .
H23B H 0.7838 0.3685 0.1668 0.089 Uiso 1 1 calc R . .
H23C H 0.8359 0.3281 0.1019 0.089 Uiso 1 1 calc R . .
C24 C 0.6573(3) 0.37726(18) -0.0120(3) 0.0617(10) Uani 1 1 d . . .
H24A H 0.5886 0.3724 -0.0589 0.093 Uiso 1 1 calc R . .
H24B H 0.7131 0.3753 -0.0417 0.093 Uiso 1 1 calc R . .
H24C H 0.6604 0.4191 0.0193 0.093 Uiso 1 1 calc R . .
O1 O 0.53018(18) 0.17276(11) -0.14052(14) 0.0448(5) Uani 1 1 d . . .
C25 C 0.5099(3) 0.24055(18) -0.1520(3) 0.0585(10) Uani 1 1 d . . .
H25A H 0.5297 0.2626 -0.0913 0.070 Uiso 1 1 calc R . .
H25B H 0.4343 0.2486 -0.1838 0.070 Uiso 1 1 calc R . .
C26 C 0.5745(5) 0.2641(2) -0.2082(3) 0.0953(17) Uani 1 1 d . . .
H26A H 0.6466 0.2749 -0.1690 0.114 Uiso 1 1 calc R . .
H26B H 0.5426 0.3030 -0.2440 0.114 Uiso 1 1 calc R . .
C27 C 0.5759(4) 0.2087(2) -0.2711(3) 0.0702(12) Uani 1 1 d . . .
H27A H 0.6454 0.2053 -0.2818 0.084 Uiso 1 1 calc R . .
H27B H 0.5211 0.2143 -0.3314 0.084 Uiso 1 1 calc R . .
C28 C 0.5541(3) 0.14904(18) -0.2217(2) 0.0503(9) Uani 1 1 d . . .
H28A H 0.4937 0.1245 -0.2621 0.060 Uiso 1 1 calc R . .
H28B H 0.6165 0.1203 -0.2038 0.060 Uiso 1 1 calc R . .
O2 O 0.33027(17) 0.12229(11) -0.07817(18) 0.0511(6) Uani 1 1 d . . .
C29 C 0.2769(3) 0.18319(19) -0.0931(3) 0.0646(11) Uani 1 1 d . . .
H29A H 0.2776 0.2019 -0.1530 0.078 Uiso 1 1 calc R . .
H29B H 0.3118 0.2139 -0.0432 0.078 Uiso 1 1 calc R . .
C30 C 0.1654(3) 0.1706(3) -0.0935(4) 0.0935(17) Uani 1 1 d . . .
H30A H 0.1148 0.1821 -0.1540 0.112 Uiso 1 1 calc R . .
H30B H 0.1484 0.1960 -0.0445 0.112 Uiso 1 1 calc R . .
C31 C 0.1624(3) 0.0989(3) -0.0752(4) 0.0984(17) Uani 1 1 d . . .
H31A H 0.1722 0.0905 -0.0089 0.118 Uiso 1 1 calc R . .
H31B H 0.0947 0.0798 -0.1123 0.118 Uiso 1 1 calc R . .
C32 C 0.2499(3) 0.07290(18) -0.1031(3) 0.0681(12) Uani 1 1 d . . .
H32A H 0.2758 0.0320 -0.0701 0.082 Uiso 1 1 calc R . .
H32B H 0.2282 0.0646 -0.1705 0.082 Uiso 1 1 calc R . .
C40 C 0.5927(6) 0.1257(5) 0.5131(6) 0.077(4) Uani 0.63(2) 1 d PG A 1
H40 H 0.5879 0.1602 0.4707 0.093 Uiso 0.63(2) 1 calc PR A 1
C41 C 0.5020(6) 0.1008(8) 0.5274(10) 0.106(8) Uani 0.63(2) 1 d PG A 1
H41 H 0.4352 0.1183 0.4948 0.127 Uiso 0.63(2) 1 calc PR A 1
C42 C 0.5091(13) 0.0502(8) 0.5893(12) 0.105(7) Uani 0.63(2) 1 d PG A 1
H42 H 0.4471 0.0331 0.5991 0.126 Uiso 0.63(2) 1 calc PR A 1
C43 C 0.6068(18) 0.0244(5) 0.6370(9) 0.084(5) Uani 0.63(2) 1 d PG A 1
H43 H 0.6117 -0.0101 0.6793 0.101 Uiso 0.63(2) 1 calc PR A 1
C44 C 0.6976(12) 0.0493(4) 0.6227(5) 0.096(5) Uani 0.63(2) 1 d PG A 1
H44 H 0.7644 0.0318 0.6553 0.115 Uiso 0.63(2) 1 calc PR A 1
C45 C 0.6905(5) 0.0999(5) 0.5607(5) 0.089(4) Uani 0.63(2) 1 d PG A 1
H45 H 0.7525 0.1170 0.5510 0.106 Uiso 0.63(2) 1 calc PR A 1
C40A C 0.4753(10) 0.0666(9) 0.5669(10) 0.064(5) Uani 0.37(2) 1 d PG A 2
H40A H 0.4027 0.0624 0.5617 0.077 Uiso 0.37(2) 1 calc PR A 2
C41A C 0.5485(19) 0.0248(6) 0.6238(8) 0.062(6) Uani 0.37(2) 1 d PG A 2
H41A H 0.5259 -0.0079 0.6575 0.074 Uiso 0.37(2) 1 calc PR A 2
C42A C 0.6546(14) 0.0309(16) 0.6314(17) 0.114(13) Uani 0.37(2) 1 d PG A 2
H42A H 0.7047 0.0024 0.6703 0.137 Uiso 0.37(2) 1 calc PR A 2
C43A C 0.6876(16) 0.079(2) 0.582(3) 0.138(15) Uani 0.37(2) 1 d PG A 2
H43A H 0.7602 0.0830 0.5872 0.166 Uiso 0.37(2) 1 calc PR A 2
C44A C 0.614(3) 0.1206(15) 0.525(2) 0.20(2) Uani 0.37(2) 1 d PG A 2
H44A H 0.6370 0.1533 0.4914 0.238 Uiso 0.37(2) 1 calc PR A 2
C45A C 0.508(3) 0.1145(8) 0.5175(13) 0.110(14) Uani 0.37(2) 1 d PG A 2
H45A H 0.4582 0.1431 0.4786 0.132 Uiso 0.37(2) 1 calc PR A 2

loop_
_atom_site_aniso_label
_atom_site_aniso_U_11
_atom_site_aniso_U_22
_atom_site_aniso_U_33
_atom_site_aniso_U_23
_atom_site_aniso_U_13
_atom_site_aniso_U_12
Ca 0.0312(3) 0.0323(3) 0.0458(3) -0.0022(3) 0.0172(3) -0.0011(3)
I 0.06794(18) 0.03332(14) 0.05601(15) -0.00473(10) 0.03522(13) -0.00477(10)
N1 0.0301(13) 0.0323(13) 0.0465(14) 0.0002(11) 0.0191(12) 0.0028(10)
N2 0.0330(14) 0.0291(13) 0.0452(14) 0.0013(11) 0.0160(12) 0.0022(10)
N3 0.0296(14) 0.0292(13) 0.0458(14) -0.0023(11) 0.0161(12) 0.0019(10)
C1 0.0296(16) 0.0249(15) 0.0520(18) 0.0006(13) 0.0160(14) 0.0025(12)
C2 0.0350(17) 0.0276(15) 0.0519(18) -0.0008(14) 0.0134(15) -0.0004(13)
C3 0.0458(19) 0.0319(17) 0.0452(17) 0.0031(14) 0.0172(15) 0.0013(14)
C4 0.064(2) 0.050(2) 0.059(2) -0.0143(18) 0.0267(19) -0.0071(18)
C5 0.070(3) 0.044(2) 0.063(2) 0.0111(18) 0.031(2) 0.0036(18)
C6 0.042(2) 0.0390(18) 0.055(2) 0.0038(16) 0.0090(17) 0.0033(15)
C7 0.0309(18) 0.051(2) 0.076(3) 0.0051(19) 0.0112(18) 0.0096(15)
C8 0.0355(19) 0.052(2) 0.073(2) 0.0001(18) 0.0255(18) 0.0084(16)
C9 0.0300(17) 0.0439(18) 0.0560(19) 0.0016(16) 0.0182(15) 0.0041(14)
C10 0.0359(19) 0.068(2) 0.060(2) 0.0071(19) 0.0254(17) 0.0124(17)
C11 0.057(3) 0.089(3) 0.067(2) -0.009(2) 0.032(2) 0.002(2)
C12 0.116(4) 0.068(3) 0.080(3) 0.014(2) 0.045(3) 0.002(3)
C13 0.0314(16) 0.0333(16) 0.0459(17) -0.0056(14) 0.0089(14) 0.0029(13)
C14 0.0365(18) 0.0429(19) 0.0587(19) -0.0089(17) 0.0162(16) 0.0068(15)
C15 0.048(2) 0.048(2) 0.069(2) -0.0088(18) 0.0332(19) 0.0018(16)
C16 0.052(2) 0.079(3) 0.111(3) -0.014(3) 0.045(3) -0.007(2)
C17 0.081(3) 0.055(3) 0.085(3) -0.002(2) 0.043(3) 0.004(2)
C18 0.047(2) 0.055(2) 0.085(3) -0.020(2) 0.029(2) 0.0075(18)
C19 0.057(2) 0.046(2) 0.104(3) -0.026(2) 0.027(2) 0.0097(19)
C20 0.048(2) 0.0368(19) 0.085(3) -0.0084(19) 0.016(2) 0.0003(16)
C21 0.0327(17) 0.0351(17) 0.0522(18) -0.0038(15) 0.0050(15) 0.0028(13)
C22 0.0418(19) 0.0332(17) 0.0536(19) 0.0030(15) 0.0109(16) -0.0060(14)
C23 0.041(2) 0.063(2) 0.071(2) 0.004(2) 0.0139(19) -0.0073(18)
C24 0.074(3) 0.041(2) 0.065(2) 0.0007(18) 0.013(2) -0.0065(18)
O1 0.0558(14) 0.0370(13) 0.0478(12) 0.0000(10) 0.0250(11) -0.0001(10)
C25 0.079(3) 0.043(2) 0.058(2) -0.0007(18) 0.028(2) -0.0022(19)
C26 0.162(5) 0.056(3) 0.100(3) -0.008(3) 0.087(4) -0.022(3)
C27 0.089(3) 0.069(3) 0.072(3) -0.009(2) 0.054(2) -0.024(2)
C28 0.052(2) 0.056(2) 0.0485(19) 0.0013(17) 0.0233(17) 0.0040(17)
O2 0.0300(12) 0.0399(13) 0.0840(17) 0.0008(12) 0.0181(12) -0.0001(10)
C29 0.055(2) 0.048(2) 0.088(3) 0.011(2) 0.017(2) 0.0112(18)
C30 0.043(3) 0.090(4) 0.138(4) -0.034(3) 0.012(3) 0.014(2)
C31 0.047(3) 0.121(5) 0.136(5) 0.004(4) 0.041(3) -0.022(3)
C32 0.046(2) 0.046(2) 0.103(3) 0.002(2) 0.008(2) -0.0066(18)
C40 0.059(6) 0.129(11) 0.047(5) -0.019(6) 0.021(5) -0.031(5)
C41 0.064(7) 0.144(15) 0.123(15) -0.079(13) 0.049(7) -0.032(7)
C42 0.108(10) 0.096(14) 0.139(17) -0.053(11) 0.080(12) -0.035(11)
C43 0.097(14) 0.088(8) 0.087(9) -0.017(6) 0.059(11) -0.034(10)
C44 0.100(12) 0.141(11) 0.055(5) -0.008(6) 0.037(7) -0.048(9)
C45 0.091(9) 0.135(11) 0.040(4) 0.000(6) 0.020(5) -0.016(7)
C40A 0.115(13) 0.042(8) 0.053(7) -0.006(6) 0.050(8) 0.010(8)
C41A 0.057(13) 0.078(11) 0.044(7) -0.011(6) 0.007(9) 0.022(10)
C42A 0.053(14) 0.19(3) 0.104(19) -0.09(2) 0.030(11) -0.022(15)
C43A 0.08(2) 0.18(3) 0.18(4) -0.07(3) 0.07(2) -0.073(18)
C44A 0.24(5) 0.22(5) 0.19(4) -0.05(3) 0.15(4) 0.03(4)
C45A 0.24(4) 0.057(9) 0.064(12) 0.001(9) 0.098(18) -0.021(14)

loop_
_atom_type_symbol
_atom_type_description
_atom_type_scat_dispersion_real
_atom_type_scat_dispersion_imag
_atom_type_scat_source
C C 0.0033 0.0016 'International Tables Vol C Tables 4.2.6.8 and 6.1.1.4'
H H 0.0000 0.0000 'International Tables Vol C Tables 4.2.6.8 and 6.1.1.4'
N N 0.0061 0.0033 'International Tables Vol C Tables 4.2.6.8 and 6.1.1.4'
O O 0.0106 0.0060 'International Tables Vol C Tables 4.2.6.8 and 6.1.1.4'
Ca Ca 0.2262 0.3064 'International Tables Vol C Tables 4.2.6.8 and 6.1.1.4'
I I -0.4742 1.8119 'International Tables Vol C Tables 4.2.6.8 and 6.1.1.4'

loop_
_geom_angle_atom_site_label_1
_geom_angle_atom_site_label_2
_geom_angle_atom_site_label_3
_geom_angle
_geom_angle_site_symmetry_1
_geom_angle_site_symmetry_3
_geom_angle_publ_flag
O2 Ca O1 87.31(8) . . ?
O2 Ca N1 154.89(8) . . ?
O1 Ca N1 95.10(8) . . ?
O2 Ca N3 102.05(8) . . ?
O1 Ca N3 88.96(8) . . ?
N1 Ca N3 53.13(8) . . ?
O2 Ca N2 128.61(8) . . ?
O1 Ca N2 93.20(7) . . ?
N1 Ca N2 26.41(7) . . ?
N3 Ca N2 26.75(7) . . ?
O2 Ca I 98.81(6) . 3_655 ?
O1 Ca I 89.22(6) . 3_655 ?
N1 Ca I 106.19(6) . 3_655 ?
N3 Ca I 158.95(6) . 3_655 ?
N2 Ca I 132.57(5) . 3_655 ?
O2 Ca I 86.53(6) . . ?
O1 Ca I 172.25(6) . . ?
N1 Ca I 92.47(6) . . ?
N3 Ca I 96.92(6) . . ?
N2 Ca I 94.31(5) . . ?
I Ca I 87.084(16) 3_655 . ?
Ca I Ca 92.916(16) 3_655 . ?
N2 N1 C1 114.0(2) . . ?
N2 N1 Ca 98.17(16) . . ?
C1 N1 Ca 146.73(19) . . ?
N1 N2 N3 111.3(2) . . ?
N1 N2 Ca 55.42(14) . . ?
N3 N2 Ca 55.94(13) . . ?
N2 N3 C13 113.0(2) . . ?
N2 N3 Ca 97.30(16) . . ?
C13 N3 Ca 149.68(19) . . ?
C9 C1 C2 120.7(3) . . ?
C9 C1 N1 117.4(3) . . ?
C2 C1 N1 121.8(3) . . ?
C6 C2 C1 118.3(3) . . ?
C6 C2 C3 119.9(3) . . ?
C1 C2 C3 121.8(3) . . ?
C4 C3 C2 110.8(3) . . ?
C4 C3 C5 110.5(3) . . ?
C2 C3 C5 113.1(3) . . ?
C4 C3 H3 107.4 . . ?
C2 C3 H3 107.4 . . ?
C5 C3 H3 107.4 . . ?
C3 C4 H4A 109.5 . . ?
C3 C4 H4B 109.5 . . ?
H4A C4 H4B 109.5 . . ?
C3 C4 H4C 109.5 . . ?
H4A C4 H4C 109.5 . . ?
H4B C4 H4C 109.5 . . ?
C3 C5 H5A 109.5 . . ?
C3 C5 H5B 109.5 . . ?
H5A C5 H5B 109.5 . . ?
C3 C5 H5C 109.5 . . ?
H5A C5 H5C 109.5 . . ?
H5B C5 H5C 109.5 . . ?
C7 C6 C2 121.0(3) . . ?
C7 C6 H6 119.5 . . ?
C2 C6 H6 119.5 . . ?
C8 C7 C6 120.4(3) . . ?
C8 C7 H7 119.8 . . ?
C6 C7 H7 119.8 . . ?
C7 C8 C9 120.8(3) . . ?
C7 C8 H8 119.6 . . ?
C9 C8 H8 119.6 . . ?
C8 C9 C1 118.8(3) . . ?
C8 C9 C10 119.6(3) . . ?
C1 C9 C10 121.5(3) . . ?
C12 C10 C9 110.5(3) . . ?
C12 C10 C11 111.6(3) . . ?
C9 C10 C11 112.7(3) . . ?
C12 C10 H10 107.2 . . ?
C9 C10 H10 107.2 . . ?
C11 C10 H10 107.2 . . ?
C10 C11 H11A 109.5 . . ?
C10 C11 H11B 109.5 . . ?
H11A C11 H11B 109.5 . . ?
C10 C11 H11C 109.5 . . ?
H11A C11 H11C 109.5 . . ?
H11B C11 H11C 109.5 . . ?
C10 C12 H12A 109.5 . . ?
C10 C12 H12B 109.5 . . ?
H12A C12 H12B 109.5 . . ?
C10 C12 H12C 109.5 . . ?
H12A C12 H12C 109.5 . . ?
H12B C12 H12C 109.5 . . ?
C21 C13 C14 120.5(3) . . ?
C21 C13 N3 121.9(3) . . ?
C14 C13 N3 117.5(3) . . ?
C18 C14 C13 118.6(3) . . ?
C18 C14 C15 120.5(3) . . ?
C13 C14 C15 120.7(3) . . ?
C14 C15 C17 109.3(3) . . ?
C14 C15 C16 114.0(3) . . ?
C17 C15 C16 110.1(3) . . ?
C14 C15 H15 107.8 . . ?
C17 C15 H15 107.8 . . ?
C16 C15 H15 107.8 . . ?
C15 C16 H16A 109.5 . . ?
C15 C16 H16B 109.5 . . ?
H16A C16 H16B 109.5 . . ?
C15 C16 H16C 109.5 . . ?
H16A C16 H16C 109.5 . . ?
H16B C16 H16C 109.5 . . ?
C15 C17 H17A 109.5 . . ?
C15 C17 H17B 109.5 . . ?
H17A C17 H17B 109.5 . . ?
C15 C17 H17C 109.5 . . ?
H17A C17 H17C 109.5 . . ?
H17B C17 H17C 109.5 . . ?
C19 C18 C14 121.2(4) . . ?
C19 C18 H18 119.4 . . ?
C14 C18 H18 119.4 . . ?
C20 C19 C18 119.9(3) . . ?
C20 C19 H19 120.1 . . ?
C18 C19 H19 120.1 . . ?
C19 C20 C21 121.9(4) . . ?
C19 C20 H20 119.0 . . ?
C21 C20 H20 119.0 . . ?
C20 C21 C13 117.9(3) . . ?
C20 C21 C22 119.5(3) . . ?
C13 C21 C22 122.6(3) . . ?
C21 C22 C23 110.4(3) . . ?
C21 C22 C24 112.9(3) . . ?
C23 C22 C24 110.5(3) . . ?
C21 C22 H22 107.6 . . ?
C23 C22 H22 107.6 . . ?
C24 C22 H22 107.6 . . ?
C22 C23 H23A 109.5 . . ?
C22 C23 H23B 109.5 . . ?
H23A C23 H23B 109.5 . . ?
C22 C23 H23C 109.5 . . ?
H23A C23 H23C 109.5 . . ?
H23B C23 H23C 109.5 . . ?
C22 C24 H24A 109.5 . . ?
C22 C24 H24B 109.5 . . ?
H24A C24 H24B 109.5 . . ?
C22 C24 H24C 109.5 . . ?
H24A C24 H24C 109.5 . . ?
H24B C24 H24C 109.5 . . ?
C25 O1 C28 108.1(2) . . ?
C25 O1 Ca 126.25(18) . . ?
C28 O1 Ca 125.47(19) . . ?
O1 C25 C26 105.9(3) . . ?
O1 C25 H25A 110.6 . . ?
C26 C25 H25A 110.6 . . ?
O1 C25 H25B 110.6 . . ?
C26 C25 H25B 110.6 . . ?
H25A C25 H25B 108.7 . . ?
C25 C26 C27 103.9(3) . . ?
C25 C26 H26A 111.0 . . ?
C27 C26 H26A 111.0 . . ?
C25 C26 H26B 111.0 . . ?
C27 C26 H26B 111.0 . . ?
H26A C26 H26B 109.0 . . ?
C26 C27 C28 105.4(3) . . ?
C26 C27 H27A 110.7 . . ?
C28 C27 H27A 110.7 . . ?
C26 C27 H27B 110.7 . . ?
C28 C27 H27B 110.7 . . ?
H27A C27 H27B 108.8 . . ?
O1 C28 C27 105.7(3) . . ?
O1 C28 H28A 110.6 . . ?
C27 C28 H28A 110.6 . . ?
O1 C28 H28B 110.6 . . ?
C27 C28 H28B 110.6 . . ?
H28A C28 H28B 108.7 . . ?
C29 O2 C32 106.7(3) . . ?
C29 O2 Ca 125.5(2) . . ?
C32 O2 Ca 127.8(2) . . ?
O2 C29 C30 107.0(3) . . ?
O2 C29 H29A 110.3 . . ?
C30 C29 H29A 110.3 . . ?
O2 C29 H29B 110.3 . . ?
C30 C29 H29B 110.3 . . ?
H29A C29 H29B 108.6 . . ?
C29 C30 C31 104.5(3) . . ?
C29 C30 H30A 110.9 . . ?
C31 C30 H30A 110.9 . . ?
C29 C30 H30B 110.9 . . ?
C31 C30 H30B 110.9 . . ?
H30A C30 H30B 108.9 . . ?
C32 C31 C30 103.9(4) . . ?
C32 C31 H31A 111.0 . . ?
C30 C31 H31A 111.0 . . ?
C32 C31 H31B 111.0 . . ?
C30 C31 H31B 111.0 . . ?
H31A C31 H31B 109.0 . . ?
O2 C32 C31 105.0(3) . . ?
O2 C32 H32A 110.8 . . ?
C31 C32 H32A 110.8 . . ?
O2 C32 H32B 110.8 . . ?
C31 C32 H32B 110.8 . . ?
H32A C32 H32B 108.8 . . ?
C41 C40 C45 120.0 . . ?
C41 C40 H40 120.0 . . ?
C45 C40 H40 120.0 . . ?
C40 C41 C42 120.0 . . ?
C40 C41 H41 120.0 . . ?
C42 C41 H41 120.0 . . ?
C43 C42 C41 120.0 . . ?
C43 C42 H42 120.0 . . ?
C41 C42 H42 120.0 . . ?
C42 C43 C44 120.0 . . ?
C42 C43 H43 120.0 . . ?
C44 C43 H43 120.0 . . ?
C45 C44 C43 120.0 . . ?
C45 C44 H44 120.0 . . ?
C43 C44 H44 120.0 . . ?
C44 C45 C40 120.0 . . ?
C44 C45 H45 120.0 . . ?
C40 C45 H45 120.0 . . ?
C41A C40A C45A 120.0 . . ?
C41A C40A H40A 120.0 . . ?
C45A C40A H40A 120.0 . . ?
C40A C41A C42A 120.0 . . ?
C40A C41A H41A 120.0 . . ?
C42A C41A H41A 120.0 . . ?
C43A C42A C41A 120.0 . . ?
C43A C42A H42A 120.0 . . ?
C41A C42A H42A 120.0 . . ?
C42A C43A C44A 120.0 . . ?
C42A C43A H43A 120.0 . . ?
C44A C43A H43A 120.0 . . ?
C45A C44A C43A 120.0 . . ?
C45A C44A H44A 120.0 . . ?
C43A C44A H44A 120.0 . . ?
C44A C45A C40A 120.0 . . ?
C44A C45A H45A 120.0 . . ?
C40A C45A H45A 120.0 . . ?

loop_
_geom_bond_atom_site_label_1
_geom_bond_atom_site_label_2
_geom_bond_distance
_geom_bond_site_symmetry_2
_geom_bond_publ_flag
Ca O2 2.348(2) . ?
Ca O1 2.369(2) . ?
Ca N1 2.421(3) . ?
Ca N3 2.431(2) . ?
Ca N2 2.911(3) . ?
Ca I 3.0962(6) 3_655 ?
Ca I 3.1316(6) . ?
I Ca 3.0962(6) 3_655 ?
N1 N2 1.308(3) . ?
N1 C1 1.427(4) . ?
N2 N3 1.321(3) . ?
N3 C13 1.425(4) . ?
C1 C9 1.405(4) . ?
C1 C2 1.409(4) . ?
C2 C6 1.399(4) . ?
C2 C3 1.527(4) . ?
C3 C4 1.519(5) . ?
C3 C5 1.530(4) . ?
C3 H3 1.0000 . ?
C4 H4A 0.9800 . ?
C4 H4B 0.9800 . ?
C4 H4C 0.9800 . ?
C5 H5A 0.9800 . ?
C5 H5B 0.9800 . ?
C5 H5C 0.9800 . ?
C6 C7 1.378(5) . ?
C6 H6 0.9500 . ?
C7 C8 1.378(5) . ?
C7 H7 0.9500 . ?
C8 C9 1.393(4) . ?
C8 H8 0.9500 . ?
C9 C10 1.522(5) . ?
C10 C12 1.520(6) . ?
C10 C11 1.532(5) . ?
C10 H10 1.0000 . ?
C11 H11A 0.9800 . ?
C11 H11B 0.9800 . ?
C11 H11C 0.9800 . ?
C12 H12A 0.9800 . ?
C12 H12B 0.9800 . ?
C12 H12C 0.9800 . ?
C13 C21 1.409(4) . ?
C13 C14 1.412(4) . ?
C14 C18 1.395(5) . ?
C14 C15 1.512(5) . ?
C15 C17 1.515(5) . ?
C15 C16 1.526(5) . ?
C15 H15 1.0000 . ?
C16 H16A 0.9800 . ?
C16 H16B 0.9800 . ?
C16 H16C 0.9800 . ?
C17 H17A 0.9800 . ?
C17 H17B 0.9800 . ?
C17 H17C 0.9800 . ?
C18 C19 1.377(5) . ?
C18 H18 0.9500 . ?
C19 C20 1.368(5) . ?
C19 H19 0.9500 . ?
C20 C21 1.400(5) . ?
C20 H20 0.9500 . ?
C21 C22 1.519(4) . ?
C22 C23 1.529(5) . ?
C22 C24 1.536(5) . ?
C22 H22 1.0000 . ?
C23 H23A 0.9800 . ?
C23 H23B 0.9800 . ?
C23 H23C 0.9800 . ?
C24 H24A 0.9800 . ?
C24 H24B 0.9800 . ?
C24 H24C 0.9800 . ?
O1 C25 1.427(4) . ?
O1 C28 1.449(4) . ?
C25 C26 1.467(5) . ?
C25 H25A 0.9900 . ?
C25 H25B 0.9900 . ?
C26 C27 1.494(6) . ?
C26 H26A 0.9900 . ?
C26 H26B 0.9900 . ?
C27 C28 1.516(5) . ?
C27 H27A 0.9900 . ?
C27 H27B 0.9900 . ?
C28 H28A 0.9900 . ?
C28 H28B 0.9900 . ?
O2 C29 1.429(4) . ?
O2 C32 1.444(4) . ?
C29 C30 1.506(6) . ?
C29 H29A 0.9900 . ?
C29 H29B 0.9900 . ?
C30 C31 1.509(7) . ?
C30 H30A 0.9900 . ?
C30 H30B 0.9900 . ?
C31 C32 1.459(6) . ?
C31 H31A 0.9900 . ?
C31 H31B 0.9900 . ?
C32 H32A 0.9900 . ?
C32 H32B 0.9900 . ?
C40 C41 1.3900 . ?
C40 C45 1.3900 . ?
C40 H40 0.9500 . ?
C41 C42 1.3900 . ?
C41 H41 0.9500 . ?
C42 C43 1.3900 . ?
C42 H42 0.9500 . ?
C43 C44 1.3900 . ?
C43 H43 0.9500 . ?
C44 C45 1.3900 . ?
C44 H44 0.9500 . ?
C45 H45 0.9500 . ?
C40A C41A 1.3900 . ?
C40A C45A 1.3900 . ?
C40A H40A 0.9500 . ?
C41A C42A 1.3900 . ?
C41A H41A 0.9500 . ?
C42A C43A 1.3900 . ?
C42A H42A 0.9500 . ?
C43A C44A 1.3900 . ?
C43A H43A 0.9500 . ?
C44A C45A 1.3900 . ?
C44A H44A 0.9500 . ?
C45A H45A 0.9500 . ?
